data_7238387
loop_
_publ_author_name
'Sarkar, Sohini'
'Mohanta, Sasankasekhar'

_publ_section_title
;
 Syntheses, crystal structures and supramolecular topologies of
 nickel(II)--s/p/d10/NH4+ complexes derived from a compartmental ligand
;
_journal_issue 4
_journal_name_full 'RSC Advances'
_journal_page_first 640
_journal_paper_doi 10.1039/c1ra00144b
_journal_volume 1
_journal_year 2011
_chemical_formula_sum 'C40 H48 F6 N5 Ni2 O8 P'
_chemical_formula_weight 989.22
_space_group_IT_number 14
_space_group_name_Hall '-P 2yn'
_space_group_name_H-M_alt 'P 1 21/n 1'
_symmetry_cell_setting monoclinic
_symmetry_space_group_name_H-M 'P 1 21/n 1'
_atom_sites_solution_hydrogens geom
_atom_sites_solution_primary direct
_atom_sites_solution_secondary difmap
_audit_creation_method SHELXL-97
_cell_angle_alpha 90.00
_cell_angle_beta 92.114(6)
_cell_angle_gamma 90.00
_cell_formula_units_Z 4
_cell_length_a 15.934(3)
_cell_length_b 14.920(2)
_cell_length_c 18.255(3)
_cell_measurement_reflns_used 9902
_cell_measurement_temperature 296(2)
_cell_measurement_theta_max 28.50
_cell_measurement_theta_min 2.62
_cell_volume 4336.9(12)
_computing_cell_refinement 'Bruker SAINT'
_computing_data_collection 'Bruker APEX2'
_computing_data_reduction 'Bruker SAINT'
_computing_molecular_graphics 'Bruker SHELXTL'
_computing_publication_material 'Bruker SHELXTL'
_computing_structure_refinement 'SHELXL-97 (Sheldrick, 2008)'
_computing_structure_solution 'SHELXS-97 (Sheldrick, 2008)'
_diffrn_ambient_temperature 296(2)
_diffrn_measured_fraction_theta_full 0.989
_diffrn_measured_fraction_theta_max 0.989
_diffrn_measurement_device_type 'Bruker APEX-II CCD'
_diffrn_measurement_method '\f and \w scans'
_diffrn_radiation_monochromator graphite
_diffrn_radiation_source 'fine-focus sealed tube'
_diffrn_radiation_type MoK\a
_diffrn_radiation_wavelength 0.71073
_diffrn_reflns_av_R_equivalents 0.0374
_diffrn_reflns_av_sigmaI/netI 0.0383
_diffrn_reflns_limit_h_max 19
_diffrn_reflns_limit_h_min -24
_diffrn_reflns_limit_k_max 22
_diffrn_reflns_limit_k_min -22
_diffrn_reflns_limit_l_max 27
_diffrn_reflns_limit_l_min -27
_diffrn_reflns_number 80861
_diffrn_reflns_theta_full 32.70
_diffrn_reflns_theta_max 32.70
_diffrn_reflns_theta_min 1.67
_exptl_absorpt_coefficient_mu 0.988
_exptl_absorpt_correction_T_max 0.8580
_exptl_absorpt_correction_T_min 0.8270
_exptl_absorpt_correction_type multi-scan
_exptl_absorpt_process_details 'SADABS (Sheldrick, 1990)'
_exptl_crystal_colour red
_exptl_crystal_density_diffrn 1.515
_exptl_crystal_density_method 'not measured'
_exptl_crystal_description cubic
_exptl_crystal_F_000 2048
_exptl_crystal_size_max 0.20
_exptl_crystal_size_mid 0.18
_exptl_crystal_size_min 0.16
_refine_diff_density_max 0.529
_refine_diff_density_min -0.370
_refine_diff_density_rms 0.069
_refine_ls_extinction_method none
_refine_ls_goodness_of_fit_ref 0.902
_refine_ls_hydrogen_treatment mixed
_refine_ls_matrix_type fullcycle
_refine_ls_number_parameters 579
_refine_ls_number_reflns 15792
_refine_ls_number_restraints 8
_refine_ls_restrained_S_all 0.902
_refine_ls_R_factor_all 0.0866
_refine_ls_R_factor_gt 0.0436
_refine_ls_shift/su_max 0.002
_refine_ls_shift/su_mean 0.000
_refine_ls_structure_factor_coef Fsqd
_refine_ls_weighting_details 'calc w=1/[\s^2^(Fo^2^)+(0.1000P)^2^+0.5249P] where P=(Fo^2^+2Fc^2^)/3'
_refine_ls_weighting_scheme calc
_refine_ls_wR_factor_gt 0.1263
_refine_ls_wR_factor_ref 0.1546
_reflns_number_gt 9657
_reflns_number_total 15792
_reflns_threshold_expression >2sigma(I)
_cod_data_source_file c1ra00144b.txt
_cod_data_source_block 10
_cod_depositor_comments
;
The following automatic conversions were performed:

data item '_symmetry_cell_setting' value 'Monoclinic' was changed to
'monoclinic' in accordance with the
/home/saulius/struct/COD-crude-data/automatic-downloads/DataCite-retrospective/RSC/depositions/lib/dictionaries/cif_core.dic
dictionary named 'cif_core.dic' version 2.4.2 last updated on
2011-04-26.

Automatic conversion script
Id: cif_fix_values 6909 2019-04-08 15:41:33Z antanas 
;
_cod_original_cell_volume 4337.0(12)
_cod_original_sg_symbol_H-M 'P2(1)/n '
_cod_database_code 7238387

loop_
_symmetry_equiv_pos_as_xyz
'x, y, z'
'-x+1/2, y+1/2, -z+1/2'
'-x, -y, -z'
'x-1/2, -y-1/2, z-1/2'

loop_
_atom_site_label
_atom_site_type_symbol
_atom_site_fract_x
_atom_site_fract_y
_atom_site_fract_z
_atom_site_U_iso_or_equiv
_atom_site_adp_type
_atom_site_occupancy
_atom_site_symmetry_multiplicity
_atom_site_calc_flag
_atom_site_refinement_flags
C1 C 0.49742(12) 0.52696(12) 0.65361(10) 0.0414(4) Uani 1 1 d .
C2 C 0.52486(14) 0.47779(14) 0.71648(11) 0.0508(5) Uani 1 1 d .
C3 C 0.47081(19) 0.46056(18) 0.77271(14) 0.0703(7) Uani 1 1 d .
H3 H 0.4897 0.4288 0.8139 0.084 Uiso 1 1 calc R
C4 C 0.38823(19) 0.4910(2) 0.76717(16) 0.0779(8) Uani 1 1 d .
H4 H 0.3524 0.4802 0.8053 0.094 Uiso 1 1 calc R
C5 C 0.35942(17) 0.53600(19) 0.70724(16) 0.0694(7) Uani 1 1 d .
H5 H 0.3039 0.5553 0.7045 0.083 Uiso 1 1 calc R
C6 C 0.41249(13) 0.55422(14) 0.64855(12) 0.0488(5) Uani 1 1 d .
C7 C 0.37854(13) 0.59491(14) 0.58286(13) 0.0497(5) Uani 1 1 d .
H7 H 0.3212 0.6065 0.5803 0.060 Uiso 1 1 calc R
C8 C 0.37756(13) 0.64858(15) 0.45969(12) 0.0536(5) Uani 1 1 d .
H8A H 0.3250 0.6775 0.4708 0.064 Uiso 1 1 calc R
H8B H 0.3656 0.5989 0.4266 0.064 Uiso 1 1 calc R
C9 C 0.43563(14) 0.71381(15) 0.42574(13) 0.0564(5) Uani 1 1 d .
H9A H 0.4204 0.7220 0.3742 0.068 Uiso 1 1 calc R
H9B H 0.4329 0.7715 0.4501 0.068 Uiso 1 1 calc R
C10 C 0.57683(15) 0.69611(14) 0.38817(11) 0.0525(5) Uani 1 1 d .
H10 H 0.5603 0.7326 0.3490 0.063 Uiso 1 1 calc R
C11 C 0.66240(14) 0.66698(14) 0.39211(10) 0.0493(5) Uani 1 1 d .
C12 C 0.71572(19) 0.68908(19) 0.33434(13) 0.0692(7) Uani 1 1 d .
H12 H 0.6955 0.7244 0.2956 0.083 Uiso 1 1 calc R
C13 C 0.7959(2) 0.6591(2) 0.33512(14) 0.0808(9) Uani 1 1 d .
H13 H 0.8302 0.6737 0.2967 0.097 Uiso 1 1 calc R
C14 C 0.82748(17) 0.6070(2) 0.39237(14) 0.0703(7) Uani 1 1 d .
H14 H 0.8826 0.5866 0.3921 0.084 Uiso 1 1 calc R
C15 C 0.77728(14) 0.58509(16) 0.45042(11) 0.0510(5) Uani 1 1 d .
C16 C 0.69329(12) 0.61482(13) 0.45157(10) 0.0408(4) Uani 1 1 d .
C17 C 0.63466(19) 0.37833(18) 0.76126(13) 0.0687(7) Uani 1 1 d .
H17A H 0.5954 0.3288 0.7564 0.082 Uiso 1 1 calc R
H17B H 0.6380 0.3970 0.8122 0.082 Uiso 1 1 calc R
C18 C 0.7186(2) 0.3507(2) 0.73708(15) 0.0793(8) Uani 1 1 d .
H18A H 0.7152 0.3362 0.6858 0.119 Uiso 1 1 calc R
H18B H 0.7373 0.2991 0.7645 0.119 Uiso 1 1 calc R
H18C H 0.7577 0.3990 0.7452 0.119 Uiso 1 1 calc R
C19 C 0.88463(15) 0.4982(2) 0.51385(16) 0.0720(7) Uani 1 1 d .
H19A H 0.9245 0.5469 0.5204 0.086 Uiso 1 1 calc R
H19B H 0.8970 0.4665 0.4692 0.086 Uiso 1 1 calc R
C20 C 0.89107(19) 0.4365(2) 0.5774(2) 0.0903(9) Uani 1 1 d .
H20A H 0.8781 0.4683 0.6212 0.136 Uiso 1 1 calc R
H20B H 0.9472 0.4131 0.5821 0.136 Uiso 1 1 calc R
H20C H 0.8522 0.3879 0.5699 0.136 Uiso 1 1 calc R
C21 C 0.68570(12) 0.80860(12) 0.56605(10) 0.0431(4) Uani 1 1 d .
C22 C 0.60603(13) 0.80672(14) 0.59770(12) 0.0507(5) Uani 1 1 d .
C23 C 0.53812(15) 0.85036(16) 0.56454(16) 0.0669(7) Uani 1 1 d .
H23 H 0.4859 0.8481 0.5857 0.080 Uiso 1 1 calc R
C24 C 0.54745(19) 0.89722(17) 0.50032(19) 0.0764(9) Uani 1 1 d .
H24 H 0.5011 0.9254 0.4781 0.092 Uiso 1 1 calc R
C25 C 0.6222(2) 0.90282(16) 0.46938(17) 0.0754(9) Uani 1 1 d .
H25 H 0.6272 0.9358 0.4265 0.091 Uiso 1 1 calc R
C26 C 0.69441(15) 0.85871(14) 0.50143(12) 0.0538(5) Uani 1 1 d .
C27 C 0.77326(19) 0.86757(17) 0.46908(13) 0.0661(7) Uani 1 1 d .
H27 H 0.7753 0.9013 0.4263 0.079 Uiso 1 1 calc R
C28 C 0.9190(2) 0.8484(4) 0.4553(2) 0.1360(19) Uani 1 1 d .
H28A H 0.9133 0.8216 0.4070 0.163 Uiso 1 1 calc R
H28B H 0.9264 0.9124 0.4490 0.163 Uiso 1 1 calc R
C29 C 0.9889(2) 0.8141(4) 0.4908(2) 0.1330(19) Uani 1 1 d .
H29A H 1.0247 0.8632 0.5073 0.160 Uiso 1 1 calc R
H29B H 1.0200 0.7787 0.4564 0.160 Uiso 1 1 calc R
C30 C 1.02981(15) 0.7169(2) 0.58995(15) 0.0661(6) Uani 1 1 d .
H30 H 1.0838 0.7229 0.5729 0.079 Uiso 1 1 calc R
C31 C 1.02025(13) 0.66357(17) 0.65298(14) 0.0568(5) Uani 1 1 d .
C32 C 1.09167(17) 0.6232(2) 0.68808(19) 0.0796(9) Uani 1 1 d .
H32 H 1.1443 0.6326 0.6692 0.095 Uiso 1 1 calc R
C33 C 1.08505(19) 0.5716(2) 0.7480(2) 0.0895(10) Uani 1 1 d .
H33 H 1.1327 0.5450 0.7695 0.107 Uiso 1 1 calc R
C34 C 1.00653(19) 0.5579(2) 0.77802(16) 0.0775(8) Uani 1 1 d .
H34 H 1.0022 0.5224 0.8196 0.093 Uiso 1 1 calc R
C35 C 0.93542(16) 0.59691(15) 0.74630(13) 0.0565(6) Uani 1 1 d .
C36 C 0.94053(12) 0.64958(14) 0.68195(11) 0.0463(4) Uani 1 1 d .
C37 C 0.52906(18) 0.7653(2) 0.7021(2) 0.0812(9) Uani 1 1 d .
H37A H 0.4832 0.7359 0.6753 0.097 Uiso 1 1 calc R
H37B H 0.5138 0.8275 0.7096 0.097 Uiso 1 1 calc R
C38 C 0.5452(2) 0.7204(3) 0.77388(19) 0.1009(11) Uani 1 1 d .
H38A H 0.5647 0.6604 0.7659 0.151 Uiso 1 1 calc R
H38B H 0.4943 0.7185 0.8003 0.151 Uiso 1 1 calc R
H38C H 0.5872 0.7532 0.8018 0.151 Uiso 1 1 calc R
C39 C 0.8440(2) 0.5519(2) 0.84171(13) 0.0782(9) Uani 1 1 d .
H39A H 0.8813 0.5808 0.8776 0.094 Uiso 1 1 calc R
H39B H 0.8561 0.4882 0.8418 0.094 Uiso 1 1 calc R
C40 C 0.7549(2) 0.5676(3) 0.85999(17) 0.0995(11) Uani 1 1 d .
H40A H 0.7441 0.6309 0.8613 0.149 Uiso 1 1 calc R
H40B H 0.7446 0.5419 0.9070 0.149 Uiso 1 1 calc R
H40C H 0.7185 0.5402 0.8234 0.149 Uiso 1 1 calc R
F1 F 0.82446(12) 0.62865(17) 0.02739(11) 0.1119(7) Uani 1 1 d .
F2 F 0.72279(12) 0.73162(14) 0.03481(12) 0.1073(7) Uani 1 1 d .
F3 F 0.82507(16) 0.71769(17) 0.12183(17) 0.1343(9) Uani 1 1 d .
F4 F 0.69245(13) 0.67754(14) 0.14505(11) 0.1070(7) Uani 1 1 d .
F5 F 0.79132(13) 0.57392(13) 0.13722(10) 0.0973(6) Uani 1 1 d .
F6 F 0.69324(15) 0.58697(17) 0.04897(13) 0.1203(8) Uani 1 1 d .
N1 N 0.42093(10) 0.61655(11) 0.52745(10) 0.0437(4) Uani 1 1 d .
N2 N 0.52097(11) 0.67585(11) 0.43442(9) 0.0441(4) Uani 1 1 d .
N3 N 0.84255(14) 0.83268(14) 0.49403(10) 0.0607(5) Uani 1 1 d .
N4 N 0.97004(13) 0.75799(14) 0.55394(12) 0.0604(5) Uani 1 1 d .
Ni1 Ni 0.535424(14) 0.606749(15) 0.517943(12) 0.03520(7) Uani 1 1 d .
Ni2 Ni 0.857863(15) 0.759142(17) 0.574256(13) 0.04045(7) Uani 1 1 d .
O1 O 0.55207(8) 0.54251(9) 0.60331(7) 0.0411(3) Uani 1 1 d .
O2 O 0.64921(8) 0.59129(9) 0.50756(7) 0.0400(3) Uani 1 1 d .
O3 O 0.60740(11) 0.45162(11) 0.71520(8) 0.0608(4) Uani 1 1 d .
O4 O 0.80164(9) 0.53230(12) 0.50926(9) 0.0591(4) Uani 1 1 d .
O5 O 0.74746(9) 0.76352(9) 0.59893(7) 0.0442(3) Uani 1 1 d .
O6 O 0.87066(8) 0.68297(10) 0.65321(7) 0.0453(3) Uani 1 1 d .
O7 O 0.60394(10) 0.76003(11) 0.66197(9) 0.0574(4) Uani 1 1 d .
O8 O 0.85579(12) 0.58845(13) 0.77085(9) 0.0705(5) Uani 1 1 d .
P1 P 0.75815(4) 0.65262(5) 0.08644(4) 0.05899(16) Uani 1 1 d .
N5 N 0.71414(12) 0.59372(14) 0.65143(10) 0.0473(4) Uani 1 1 d D
H5A H 0.7626(15) 0.593(2) 0.6693(16) 0.108(12) Uiso 1 1 d D
H5B H 0.7151(19) 0.583(2) 0.6057(9) 0.096(11) Uiso 1 1 d D
H5C H 0.689(2) 0.5528(18) 0.6711(16) 0.128(14) Uiso 1 1 d D
H5D H 0.6925(18) 0.6422(16) 0.6558(16) 0.100(12) Uiso 1 1 d D

loop_
_atom_site_aniso_label
_atom_site_aniso_U_11
_atom_site_aniso_U_22
_atom_site_aniso_U_33
_atom_site_aniso_U_23
_atom_site_aniso_U_13
_atom_site_aniso_U_12
C1 0.0451(10) 0.0359(9) 0.0435(9) -0.0046(7) 0.0071(8) -0.0106(8)
C2 0.0584(12) 0.0470(11) 0.0475(10) 0.0035(8) 0.0103(9) -0.0110(9)
C3 0.094(2) 0.0621(15) 0.0564(13) 0.0071(11) 0.0220(13) -0.0186(14)
C4 0.0804(19) 0.0775(18) 0.0789(17) -0.0013(14) 0.0433(15) -0.0160(15)
C5 0.0573(14) 0.0711(16) 0.0819(17) -0.0088(14) 0.0319(13) -0.0098(12)
C6 0.0446(11) 0.0416(10) 0.0612(12) -0.0117(9) 0.0149(9) -0.0086(8)
C7 0.0342(9) 0.0465(11) 0.0686(13) -0.0167(9) 0.0032(9) -0.0010(8)
C8 0.0445(11) 0.0541(13) 0.0606(12) -0.0147(10) -0.0180(9) 0.0108(9)
C9 0.0592(13) 0.0477(12) 0.0605(12) -0.0032(10) -0.0210(10) 0.0121(10)
C10 0.0738(15) 0.0439(11) 0.0390(9) 0.0039(8) -0.0097(9) -0.0053(10)
C11 0.0627(13) 0.0473(11) 0.0382(9) -0.0009(8) 0.0061(8) -0.0110(10)
C12 0.0858(19) 0.0773(18) 0.0451(11) 0.0089(11) 0.0125(11) -0.0166(14)
C13 0.085(2) 0.106(2) 0.0531(14) 0.0034(14) 0.0270(13) -0.0263(17)
C14 0.0575(14) 0.094(2) 0.0614(14) -0.0141(13) 0.0237(11) -0.0153(13)
C15 0.0465(11) 0.0610(13) 0.0460(10) -0.0081(9) 0.0083(8) -0.0088(9)
C16 0.0455(10) 0.0412(10) 0.0360(8) -0.0074(7) 0.0051(7) -0.0092(8)
C17 0.096(2) 0.0617(15) 0.0474(12) 0.0208(10) -0.0046(12) -0.0023(14)
C18 0.091(2) 0.0813(19) 0.0645(15) 0.0220(14) -0.0194(14) 0.0126(16)
C19 0.0432(13) 0.088(2) 0.0849(18) -0.0105(15) 0.0092(12) 0.0122(12)
C20 0.0587(17) 0.099(2) 0.113(2) -0.003(2) -0.0035(16) 0.0204(16)
C21 0.0472(10) 0.0349(9) 0.0461(9) -0.0059(7) -0.0116(8) 0.0029(8)
C22 0.0460(11) 0.0420(11) 0.0628(12) -0.0175(9) -0.0133(9) 0.0040(8)
C23 0.0485(12) 0.0486(13) 0.102(2) -0.0255(13) -0.0221(13) 0.0106(10)
C24 0.0683(18) 0.0479(14) 0.109(2) -0.0070(13) -0.0451(16) 0.0152(12)
C25 0.097(2) 0.0410(13) 0.0851(18) 0.0086(11) -0.0424(17) 0.0015(13)
C26 0.0669(14) 0.0381(10) 0.0548(11) 0.0032(9) -0.0201(10) -0.0009(10)
C27 0.0886(19) 0.0560(14) 0.0528(12) 0.0188(11) -0.0095(12) -0.0080(13)
C28 0.095(3) 0.190(5) 0.125(3) 0.098(3) 0.046(2) 0.010(3)
C29 0.074(2) 0.207(5) 0.120(3) 0.088(3) 0.031(2) -0.006(3)
C30 0.0380(12) 0.0819(18) 0.0788(16) -0.0075(14) 0.0079(11) -0.0064(11)
C31 0.0395(11) 0.0602(14) 0.0699(14) -0.0137(11) -0.0089(10) 0.0035(10)
C32 0.0450(14) 0.094(2) 0.098(2) -0.0180(18) -0.0166(14) 0.0166(13)
C33 0.0640(18) 0.098(2) 0.104(2) -0.0059(19) -0.0333(17) 0.0302(16)
C34 0.0803(19) 0.0747(18) 0.0749(16) 0.0074(14) -0.0337(15) 0.0138(15)
C35 0.0578(14) 0.0523(13) 0.0579(12) 0.0022(10) -0.0195(10) 0.0000(10)
C36 0.0407(10) 0.0451(11) 0.0521(10) -0.0072(8) -0.0116(8) 0.0027(8)
C37 0.0499(14) 0.085(2) 0.111(2) -0.0317(18) 0.0254(15) -0.0083(13)
C38 0.099(3) 0.119(3) 0.088(2) -0.016(2) 0.0453(19) -0.013(2)
C39 0.107(2) 0.0789(18) 0.0472(12) 0.0212(12) -0.0238(14) -0.0142(17)
C40 0.112(3) 0.129(3) 0.0577(15) 0.0170(18) 0.0047(16) -0.020(2)
F1 0.0787(12) 0.1591(19) 0.1007(13) 0.0281(13) 0.0393(10) 0.0296(12)
F2 0.0737(11) 0.1203(15) 0.1300(16) 0.0765(13) 0.0328(11) 0.0211(10)
F3 0.1205(18) 0.0952(15) 0.184(2) 0.0042(16) -0.0327(17) -0.0316(13)
F4 0.1244(16) 0.1009(14) 0.0996(13) 0.0251(11) 0.0566(12) 0.0425(12)
F5 0.1135(15) 0.0847(12) 0.0949(12) 0.0336(10) 0.0183(11) 0.0304(11)
F6 0.1130(17) 0.1241(18) 0.1226(17) -0.0017(14) -0.0104(14) -0.0406(13)
N1 0.0359(8) 0.0409(9) 0.0538(9) -0.0128(7) -0.0061(7) 0.0044(6)
N2 0.0524(9) 0.0364(8) 0.0427(8) -0.0029(6) -0.0101(7) 0.0030(7)
N3 0.0677(13) 0.0634(12) 0.0514(10) 0.0143(9) 0.0071(9) -0.0072(10)
N4 0.0449(11) 0.0751(14) 0.0619(12) 0.0054(10) 0.0110(9) -0.0084(9)
Ni1 0.03470(12) 0.03384(13) 0.03681(12) -0.00275(8) -0.00197(9) 0.00132(9)
Ni2 0.03934(14) 0.04403(14) 0.03802(12) 0.00239(9) 0.00222(10) -0.00361(10)
O1 0.0366(6) 0.0448(7) 0.0422(6) 0.0060(5) 0.0061(5) 0.0004(5)
O2 0.0372(7) 0.0471(7) 0.0358(6) 0.0013(5) 0.0025(5) 0.0002(5)
O3 0.0671(10) 0.0599(10) 0.0553(8) 0.0252(7) 0.0020(7) -0.0016(8)
O4 0.0386(7) 0.0771(11) 0.0620(9) -0.0002(8) 0.0078(7) 0.0060(7)
O5 0.0384(7) 0.0517(8) 0.0423(7) 0.0060(6) -0.0017(5) 0.0050(6)
O6 0.0356(7) 0.0541(8) 0.0458(7) 0.0084(6) -0.0046(5) 0.0004(6)
O7 0.0394(8) 0.0710(11) 0.0619(9) -0.0132(8) 0.0041(7) 0.0004(7)
O8 0.0663(11) 0.0889(13) 0.0549(9) 0.0296(9) -0.0172(8) -0.0070(9)
P1 0.0539(3) 0.0585(4) 0.0655(4) 0.0139(3) 0.0150(3) 0.0004(3)
N5 0.0431(10) 0.0553(12) 0.0430(9) 0.0075(8) -0.0046(7) -0.0090(9)

loop_
_atom_type_symbol
_atom_type_description
_atom_type_scat_dispersion_real
_atom_type_scat_dispersion_imag
_atom_type_scat_source
C C 0.0033 0.0016 'International Tables Vol C Tables 4.2.6.8 and 6.1.1.4'
H H 0.0000 0.0000 'International Tables Vol C Tables 4.2.6.8 and 6.1.1.4'
N N 0.0061 0.0033 'International Tables Vol C Tables 4.2.6.8 and 6.1.1.4'
O O 0.0106 0.0060 'International Tables Vol C Tables 4.2.6.8 and 6.1.1.4'
F F 0.0171 0.0103 'International Tables Vol C Tables 4.2.6.8 and 6.1.1.4'
P P 0.1023 0.0942 'International Tables Vol C Tables 4.2.6.8 and 6.1.1.4'
Ni Ni 0.3393 1.1124 'International Tables Vol C Tables 4.2.6.8 and 6.1.1.4'

loop_
_geom_angle_atom_site_label_1
_geom_angle_atom_site_label_2
_geom_angle_atom_site_label_3
_geom_angle
O1 C1 C6 124.28(17)
O1 C1 C2 117.79(17)
C6 C1 C2 117.91(18)
O3 C2 C3 125.5(2)
O3 C2 C1 113.61(16)
C3 C2 C1 120.9(2)
C2 C3 C4 119.8(3)
C2 C3 H3 120.1
C4 C3 H3 120.1
C5 C4 C3 120.9(2)
C5 C4 H4 119.6
C3 C4 H4 119.6
C4 C5 C6 120.9(3)
C4 C5 H5 119.5
C6 C5 H5 119.5
C1 C6 C5 119.5(2)
C1 C6 C7 120.54(18)
C5 C6 C7 119.8(2)
N1 C7 C6 125.12(17)
N1 C7 H7 117.4
C6 C7 H7 117.4
N1 C8 C9 106.33(15)
N1 C8 H8A 110.5
C9 C8 H8A 110.5
N1 C8 H8B 110.5
C9 C8 H8B 110.5
H8A C8 H8B 108.7
N2 C9 C8 106.72(16)
N2 C9 H9A 110.4
C8 C9 H9A 110.4
N2 C9 H9B 110.4
C8 C9 H9B 110.4
H9A C9 H9B 108.6
N2 C10 C11 125.27(17)
N2 C10 H10 117.4
C11 C10 H10 117.4
C16 C11 C12 120.0(2)
C16 C11 C10 120.77(18)
C12 C11 C10 119.2(2)
C13 C12 C11 120.5(2)
C13 C12 H12 119.8
C11 C12 H12 119.8
C12 C13 C14 120.7(2)
C12 C13 H13 119.6
C14 C13 H13 119.6
C13 C14 C15 120.4(3)
C13 C14 H14 119.8
C15 C14 H14 119.8
O4 C15 C14 125.2(2)
O4 C15 C16 114.13(16)
C14 C15 C16 120.7(2)
O2 C16 C11 124.55(18)
O2 C16 C15 117.63(17)
C11 C16 C15 117.82(18)
O3 C17 C18 107.09(19)
O3 C17 H17A 110.3
C18 C17 H17A 110.3
O3 C17 H17B 110.3
C18 C17 H17B 110.3
H17A C17 H17B 108.6
C17 C18 H18A 109.5
C17 C18 H18B 109.5
H18A C18 H18B 109.5
C17 C18 H18C 109.5
H18A C18 H18C 109.5
H18B C18 H18C 109.5
O4 C19 C20 107.9(2)
O4 C19 H19A 110.1
C20 C19 H19A 110.1
O4 C19 H19B 110.1
C20 C19 H19B 110.1
H19A C19 H19B 108.4
C19 C20 H20A 109.5
C19 C20 H20B 109.5
H20A C20 H20B 109.5
C19 C20 H20C 109.5
H20A C20 H20C 109.5
H20B C20 H20C 109.5
O5 C21 C26 123.88(16)
O5 C21 C22 118.04(17)
C26 C21 C22 118.07(15)
O7 C22 C23 124.9(2)
O7 C22 C21 114.31(16)
C23 C22 C21 120.7(2)
C24 C23 C22 120.3(3)
C24 C23 H23 119.9
C22 C23 H23 119.9
C25 C24 C23 121.1(2)
C25 C24 H24 119.5
C23 C24 H24 119.5
C24 C25 C26 120.8(2)
C24 C25 H25 119.6
C26 C25 H25 119.6
C21 C26 C27 121.08(18)
C21 C26 C25 118.95(18)
C27 C26 C25 119.96(18)
N3 C27 C26 125.3(2)
N3 C27 H27 117.4
C26 C27 H27 117.4
C29 C28 N3 113.2(3)
C29 C28 H28A 108.9
N3 C28 H28A 108.9
C29 C28 H28B 108.9
N3 C28 H28B 108.9
H28A C28 H28B 107.8
C28 C29 N4 113.5(3)
C28 C29 H29A 108.9
N4 C29 H29A 108.9
C28 C29 H29B 108.9
N4 C29 H29B 108.9
H29A C29 H29B 107.7
N4 C30 C31 125.6(2)
N4 C30 H30 117.2
C31 C30 H30 117.2
C36 C31 C30 121.0(2)
C36 C31 C32 119.1(3)
C30 C31 C32 119.9(2)
C33 C32 C31 121.6(3)
C33 C32 H32 119.2
C31 C32 H32 119.2
C32 C33 C34 120.0(3)
C32 C33 H33 120.0
C34 C33 H33 120.0
C35 C34 C33 120.4(3)
C35 C34 H34 119.8
C33 C34 H34 119.8
O8 C35 C34 125.5(2)
O8 C35 C36 113.90(19)
C34 C35 C36 120.6(3)
O6 C36 C31 123.9(2)
O6 C36 C35 117.9(2)
C31 C36 C35 118.2(2)
O7 C37 C38 107.9(3)
O7 C37 H37A 110.1
C38 C37 H37A 110.1
O7 C37 H37B 110.1
C38 C37 H37B 110.1
H37A C37 H37B 108.4
C37 C38 H38A 109.5
C37 C38 H38B 109.5
H38A C38 H38B 109.5
C37 C38 H38C 109.5
H38A C38 H38C 109.5
H38B C38 H38C 109.5
O8 C39 C40 107.6(2)
O8 C39 H39A 110.2
C40 C39 H39A 110.2
O8 C39 H39B 110.2
C40 C39 H39B 110.2
H39A C39 H39B 108.5
C39 C40 H40A 109.5
C39 C40 H40B 109.5
H40A C40 H40B 109.5
C39 C40 H40C 109.5
H40A C40 H40C 109.5
H40B C40 H40C 109.5
C7 N1 C8 120.06(13)
C7 N1 Ni1 127.42(11)
C8 N1 Ni1 112.42(11)
C10 N2 C9 119.78(14)
C10 N2 Ni1 127.23(11)
C9 N2 Ni1 112.89(10)
C27 N3 C28 119.2(2)
C27 N3 Ni2 127.54(18)
C28 N3 Ni2 113.3(2)
C30 N4 C29 120.2(2)
C30 N4 Ni2 127.26(18)
C29 N4 Ni2 112.5(2)
O1 Ni1 O2 84.86(6)
O1 Ni1 N1 94.23(7)
O2 Ni1 N1 177.31(6)
O1 Ni1 N2 177.31(6)
O2 Ni1 N2 94.48(7)
N1 Ni1 N2 86.55(8)
O5 Ni2 N3 94.25(8)
O5 Ni2 N4 177.00(8)
N3 Ni2 N4 86.93(10)
O5 Ni2 O6 84.79(6)
N3 Ni2 O6 178.13(8)
N4 Ni2 O6 94.11(8)
C1 O1 Ni1 127.40(9)
C16 O2 Ni1 127.18(9)
C2 O3 C17 118.40(15)
C15 O4 C19 119.18(15)
C21 O5 Ni2 127.84(9)
C36 O6 Ni2 127.99(13)
C22 O7 C37 117.43(19)
C35 O8 C39 119.3(2)
F6 P1 F3 178.12(17)
F6 P1 F4 89.97(14)
F3 P1 F4 91.90(15)
F6 P1 F5 89.58(13)
F3 P1 F5 90.62(13)
F4 P1 F5 89.60(10)
F6 P1 F1 90.46(14)
F3 P1 F1 87.67(15)
F4 P1 F1 179.39(13)
F5 P1 F1 90.83(11)
F6 P1 F2 89.48(13)
F3 P1 F2 90.34(13)
F4 P1 F2 89.88(10)
F5 P1 F2 178.92(12)
F1 P1 F2 89.70(11)
H5A N5 H5B 110(2)
H5A N5 H5C 107(2)
H5B N5 H5C 108(2)
H5A N5 H5D 111(2)
H5B N5 H5D 107(2)
H5C N5 H5D 114(3)

loop_
_geom_bond_atom_site_label_1
_geom_bond_atom_site_label_2
_geom_bond_distance
C1 O1 1.3094(18)
C1 C6 1.413(3)
C1 C2 1.418(3)
C2 O3 1.373(2)
C2 C3 1.388(3)
C3 C4 1.392(4)
C3 H3 0.9300
C4 C5 1.350(4)
C4 H4 0.9300
C5 C6 1.416(3)
C5 H5 0.9300
C6 C7 1.432(3)
C7 N1 1.278(2)
C7 H7 0.9300
C8 N1 1.474(2)
C8 C9 1.493(3)
C8 H8A 0.9700
C8 H8B 0.9700
C9 N2 1.476(2)
C9 H9A 0.9700
C9 H9B 0.9700
C10 N2 1.285(2)
C10 C11 1.430(3)
C10 H10 0.9300
C11 C16 1.409(3)
C11 C12 1.417(3)
C12 C13 1.353(4)
C12 H12 0.9300
C13 C14 1.382(4)
C13 H13 0.9300
C14 C15 1.390(3)
C14 H14 0.9300
C15 O4 1.376(2)
C15 C16 1.411(3)
C16 O2 1.3093(18)
C17 O3 1.437(2)
C17 C18 1.483(4)
C17 H17A 0.9700
C17 H17B 0.9700
C18 H18A 0.9600
C18 H18B 0.9600
C18 H18C 0.9600
C19 O4 1.416(2)
C19 C20 1.481(4)
C19 H19A 0.9700
C19 H19B 0.9700
C20 H20A 0.9600
C20 H20B 0.9600
C20 H20C 0.9600
C21 O5 1.3182(18)
C21 C26 1.408(2)
C21 C22 1.414(3)
C22 O7 1.366(2)
C22 C23 1.383(3)
C23 C24 1.378(4)
C23 H23 0.9300
C24 C25 1.339(5)
C24 H24 0.9300
C25 C26 1.432(3)
C25 H25 0.9300
C26 C27 1.414(4)
C27 N3 1.289(3)
C27 H27 0.9300
C28 C29 1.367(5)
C28 N3 1.450(4)
C28 H28A 0.9700
C28 H28B 0.9700
C29 N4 1.464(4)
C29 H29A 0.9700
C29 H29B 0.9700
C30 N4 1.292(3)
C30 C31 1.411(4)
C30 H30 0.9300
C31 C36 1.409(3)
C31 C32 1.420(3)
C32 C33 1.344(5)
C32 H32 0.9300
C33 C34 1.400(5)
C33 H33 0.9300
C34 C35 1.382(3)
C34 H34 0.9300
C35 O8 1.367(3)
C35 C36 1.418(3)
C36 O6 1.312(2)
C37 O7 1.425(3)
C37 C38 1.486(5)
C37 H37A 0.9700
C37 H37B 0.9700
C38 H38A 0.9600
C38 H38B 0.9600
C38 H38C 0.9600
C39 O8 1.423(3)
C39 C40 1.489(5)
C39 H39A 0.9700
C39 H39B 0.9700
C40 H40A 0.9600
C40 H40B 0.9600
C40 H40C 0.9600
F1 P1 1.5780(19)
F2 P1 1.5986(18)
F3 P1 1.564(2)
F4 P1 1.5691(17)
F5 P1 1.5752(17)
F6 P1 1.564(2)
N1 Ni1 1.8447(17)
N2 Ni1 1.8478(16)
N3 Ni2 1.8390(19)
N4 Ni2 1.839(2)
Ni1 O1 1.8404(13)
Ni1 O2 1.8443(14)
Ni2 O5 1.8331(14)
Ni2 O6 1.8409(13)
N5 H5A 0.83(2)
N5 H5B 0.851(15)
N5 H5C 0.819(16)
N5 H5D 0.81(2)
